data_7120138
loop_
_publ_author_name
'Lerayer, Emmanuel'
'Renaut, Patrice'
'Roger, Julien'
'Pirio, Nadine'
'Cattey, H\'el\`ene'
'Devillers, Charles H.'
'Lucas, Dominique'
'Hierso, Jean-Cyrille'

_publ_section_title
;
 A general diastereoselective synthesis of highly functionalized
 ferrocenyl ambiphiles enabled on a large scale by electrochemical
 purification
;
_journal_name_full 'Chem. Commun.'
_journal_paper_doi 10.1039/C7CC02469J
_journal_year 2017
_chemical_formula_moiety 'C36 H46 Br Fe P'
_chemical_formula_sum 'C36 H46 Br Fe P'
_chemical_formula_weight 645.46
_space_group_crystal_system monoclinic
_space_group_IT_number 14
_space_group_name_Hall '-P 2yn'
_space_group_name_H-M_alt 'P 1 21/n 1'
_symmetry_space_group_name_Hall '-P 2yn'
_symmetry_space_group_name_H-M 'P 1 21/n 1'
_atom_sites_solution_hydrogens geom
_audit_creation_date 2017-02-13
_audit_creation_method
;
Olex2 1.2
(compiled 2017.01.04 svn.r3372 for OlexSys, GUI svn.r5292)
;
_audit_update_record
;
2017-02-15 deposited with the CCDC.
2017-05-18 downloaded from the CCDC.
;
_cell_angle_alpha 90
_cell_angle_beta 104.208(2)
_cell_angle_gamma 90
_cell_formula_units_Z 4
_cell_length_a 12.3757(8)
_cell_length_b 18.5858(10)
_cell_length_c 14.3405(9)
_cell_measurement_reflns_used 73317
_cell_measurement_temperature 100(2)
_cell_measurement_theta_max 0.663
_cell_measurement_theta_min 0.572
_cell_volume 3197.6(3)
_computing_cell_refinement 'SAINT (Bruker, V8.34A,2014)'
_computing_data_collection 'APEX2 (Bruker, 2014)'
_computing_data_reduction 'SAINT (Bruker, V8.34A,2014)'
_computing_molecular_graphics 'Olex2 (Dolomanov et al., 2009)'
_computing_publication_material 'Olex2 (Dolomanov et al., 2009)'
_computing_structure_refinement 'ShelXL (Sheldrick, 2015)'
_computing_structure_solution 'ShelXT (Sheldrick, 2015)'
_diffrn_ambient_temperature 100.0
_diffrn_detector CMOS
_diffrn_detector_area_resol_mean '1024 x 1024'
_diffrn_detector_type 'Photon 100'
_diffrn_measured_fraction_theta_full 0.998
_diffrn_measured_fraction_theta_max 0.996
_diffrn_measurement_device '\k-geometry diffractometer triump Mo'
_diffrn_measurement_device_type 'Bruker D8 VENTURE'
_diffrn_measurement_method '\f and \w scans'
_diffrn_radiation_collimation '0.6 mm'
_diffrn_radiation_monochromator 'TRIUMPH curved crystal'
_diffrn_radiation_probe x-ray
_diffrn_radiation_type MoK\a
_diffrn_radiation_wavelength 0.71073
_diffrn_radiation_xray_symbol K-L~3~
_diffrn_reflns_av_R_equivalents 0.0606
_diffrn_reflns_av_unetI/netI 0.0291
_diffrn_reflns_Laue_measured_fraction_full 0.998
_diffrn_reflns_Laue_measured_fraction_max 0.996
_diffrn_reflns_limit_h_max 16
_diffrn_reflns_limit_h_min -16
_diffrn_reflns_limit_k_max 24
_diffrn_reflns_limit_k_min -24
_diffrn_reflns_limit_l_max 18
_diffrn_reflns_limit_l_min -18
_diffrn_reflns_number 73317
_diffrn_reflns_point_group_measured_fraction_full 0.998
_diffrn_reflns_point_group_measured_fraction_max 0.996
_diffrn_reflns_theta_full 25.242
_diffrn_reflns_theta_max 27.564
_diffrn_reflns_theta_min 2.931
_diffrn_source 'X-ray tube'
_diffrn_source_target Mo
_diffrn_source_type 'Siemens KFF Mo 2K-90C'
_exptl_absorpt_coefficient_mu 1.794
_exptl_absorpt_correction_T_max 0.7456
_exptl_absorpt_correction_T_min 0.6435
_exptl_absorpt_correction_type multi-scan
_exptl_absorpt_process_details
'SADABS-2012/1 (Bruker,2012) was used for absorption correction. wR2(int) was 0.0706 before and 0.0561 after correction. The Ratio of minimum to maximum transmission is 0.8631. The \l/2 correction factor is 0.0015.'
_exptl_crystal_colour orange
_exptl_crystal_colour_primary orange
_exptl_crystal_density_diffrn 1.341
_exptl_crystal_description prism
_exptl_crystal_F_000 1352
_exptl_crystal_size_max 0.35
_exptl_crystal_size_mid 0.3
_exptl_crystal_size_min 0.25
_refine_diff_density_max 0.622
_refine_diff_density_min -0.451
_refine_diff_density_rms 0.076
_refine_ls_extinction_method none
_refine_ls_goodness_of_fit_ref 1.077
_refine_ls_hydrogen_treatment constr
_refine_ls_matrix_type full
_refine_ls_number_parameters 364
_refine_ls_number_reflns 7358
_refine_ls_number_restraints 0
_refine_ls_restrained_S_all 1.077
_refine_ls_R_factor_all 0.0579
_refine_ls_R_factor_gt 0.0344
_refine_ls_shift/su_max 0.002
_refine_ls_shift/su_mean 0.000
_refine_ls_structure_factor_coef Fsqd
_refine_ls_weighting_details 'w=1/[\s^2^(Fo^2^)+(0.0246P)^2^+4.2625P] where P=(Fo^2^+2Fc^2^)/3'
_refine_ls_weighting_scheme calc
_refine_ls_wR_factor_gt 0.0692
_refine_ls_wR_factor_ref 0.0802
_reflns_Friedel_coverage 0.000
_reflns_number_gt 5697
_reflns_number_total 7358
_reflns_threshold_expression 'I > 2\s(I)'
_cod_data_source_file c7cc02469j2.cif
_cod_data_source_block 3c
_cod_database_code 7120138
_shelx_shelxl_version_number 2016/6
_shelx_space_group_comment
;
The symmetry employed for this shelxl refinement is uniquely defined
by the following loop, which should always be used as a source of
symmetry information in preference to the above space-group names.
They are only intended as comments.
;
_shelx_estimated_absorpt_t_max 0.663
_shelx_estimated_absorpt_t_min 0.572
_olex2_refinement_description
;
1. Fixed Uiso
 At 1.2 times of:
  All C(H) groups
 At 1.5 times of:
  All C(H,H,H) groups
2.a Aromatic/amide H refined with riding coordinates:
 C2(H2), C4(H4), C5(H5), C7(H7), C8(H8), C10(H10), C17(H17), C19(H19),
 C26(H26), C28(H28)
2.b Idealised Me refined as rotating group:
 C12(H12A,H12B,H12C), C13(H13A,H13B,H13C), C14(H14A,H14B,H14C), C21(H21A,H21B,
 H21C), C22(H22A,H22B,H22C), C23(H23A,H23B,H23C), C30(H30A,H30B,H30C), C31(H31A,
 H31B,H31C), C32(H32A,H32B,H32C), C34(H34A,H34B,H34C), C35(H35A,H35B,H35C),
 C36(H36A,H36B,H36C)
;
_olex2_diffrn_ambient_temperature_device 'Oxford Cryosystems'
_olex2_exptl_crystal_mounting_method 'The crystal was mounted on a mylar loop with oil'
_olex2_submission_special_instructions 'No special instructions were received'

loop_
_space_group_symop_operation_xyz
'x, y, z'
'-x+1/2, y+1/2, -z+1/2'
'-x, -y, -z'
'x-1/2, -y-1/2, z-1/2'

loop_
_atom_site_label
_atom_site_type_symbol
_atom_site_fract_x
_atom_site_fract_y
_atom_site_fract_z
_atom_site_U_iso_or_equiv
_atom_site_adp_type
_atom_site_occupancy
_atom_site_site_symmetry_order
_atom_site_calc_flag
_atom_site_refinement_flags_posn
Br Br 0.84754(2) 0.85971(2) 0.83912(2) 0.02668(7) Uani 1 1 d .
Fe Fe 0.68071(3) 0.76420(2) 0.64446(2) 0.01782(8) Uani 1 1 d .
P P 0.85930(5) 0.86082(3) 0.53187(4) 0.01482(12) Uani 1 1 d .
C1 C 0.7726(2) 0.77591(13) 0.78151(15) 0.0202(5) Uani 1 1 d .
C2 C 0.81954(19) 0.72042(12) 0.73543(15) 0.0185(5) Uani 1 1 d .
H2 H 0.892607 0.719705 0.725384 0.022 Uiso 1 1 calc R
C3 C 0.7367(2) 0.66616(13) 0.70718(15) 0.0211(5) Uani 1 1 d .
C4 C 0.6405(2) 0.68930(14) 0.73691(16) 0.0245(5) Uani 1 1 d .
H4 H 0.572521 0.663350 0.727425 0.029 Uiso 1 1 calc R
C5 C 0.6623(2) 0.75722(14) 0.78288(16) 0.0243(5) Uani 1 1 d .
H5 H 0.612469 0.784767 0.809419 0.029 Uiso 1 1 calc R
C6 C 0.72504(18) 0.82239(13) 0.53576(15) 0.0175(5) Uani 1 1 d .
C7 C 0.67040(19) 0.75648(14) 0.50023(15) 0.0225(5) Uani 1 1 d .
H7 H 0.701554 0.718495 0.470987 0.027 Uiso 1 1 calc R
C8 C 0.5615(2) 0.75762(16) 0.51621(16) 0.0277(6) Uani 1 1 d .
H8 H 0.507215 0.720748 0.498249 0.033 Uiso 1 1 calc R
C9 C 0.54702(19) 0.82287(16) 0.56344(16) 0.0255(6) Uani 1 1 d .
C10 C 0.64879(18) 0.86176(14) 0.57711(15) 0.0192(5) Uani 1 1 d .
H10 H 0.663833 0.906881 0.608778 0.023 Uiso 1 1 calc R
C11 C 0.7522(2) 0.59304(13) 0.66470(17) 0.0249(5) Uani 1 1 d .
C12 C 0.8429(3) 0.59596(14) 0.60882(19) 0.0329(6) Uani 1 1 d .
H12A H 0.913954 0.609716 0.652456 0.049 Uiso 1 1 calc GR
H12B H 0.822339 0.631511 0.557015 0.049 Uiso 1 1 calc GR
H12C H 0.850378 0.548521 0.581245 0.049 Uiso 1 1 calc GR
C13 C 0.7887(2) 0.54013(14) 0.74875(18) 0.0292(6) Uani 1 1 d .
H13A H 0.730975 0.537481 0.784745 0.044 Uiso 1 1 calc GR
H13B H 0.858682 0.556779 0.791461 0.044 Uiso 1 1 calc GR
H13C H 0.799799 0.492361 0.723700 0.044 Uiso 1 1 calc GR
C14 C 0.6425(3) 0.56635(15) 0.59812(19) 0.0354(7) Uani 1 1 d .
H14A H 0.619112 0.599625 0.543902 0.053 Uiso 1 1 calc GR
H14B H 0.584793 0.564054 0.634120 0.053 Uiso 1 1 calc GR
H14C H 0.653841 0.518340 0.573869 0.053 Uiso 1 1 calc GR
C15 C 0.84572(19) 0.90687(13) 0.41446(16) 0.0184(5) Uani 1 1 d .
C16 C 0.94787(19) 0.93052(12) 0.39745(16) 0.0191(5) Uani 1 1 d .
C17 C 0.9492(2) 0.97061(13) 0.31578(17) 0.0228(5) Uani 1 1 d .
H17 H 1.018901 0.985102 0.305360 0.027 Uiso 1 1 calc R
C18 C 0.8523(2) 0.99012(14) 0.24913(17) 0.0250(5) Uani 1 1 d .
C19 C 0.7525(2) 0.96774(15) 0.26711(17) 0.0288(6) Uani 1 1 d .
H19 H 0.685053 0.981021 0.222742 0.035 Uiso 1 1 calc R
C20 C 0.7461(2) 0.92660(14) 0.34727(17) 0.0248(5) Uani 1 1 d .
C21 C 1.05956(19) 0.91487(14) 0.46555(18) 0.0237(5) Uani 1 1 d .
H21A H 1.114695 0.949765 0.454931 0.036 Uiso 1 1 calc GR
H21B H 1.083472 0.866158 0.453775 0.036 Uiso 1 1 calc GR
H21C H 1.052892 0.918550 0.532081 0.036 Uiso 1 1 calc GR
C22 C 0.8552(2) 1.03320(16) 0.16040(18) 0.0336(6) Uani 1 1 d .
H22A H 0.863333 1.000499 0.108949 0.050 Uiso 1 1 calc GR
H22B H 0.918419 1.066563 0.175380 0.050 Uiso 1 1 calc GR
H22C H 0.785698 1.060482 0.139322 0.050 Uiso 1 1 calc GR
C23 C 0.6300(2) 0.90684(19) 0.35522(19) 0.0376(7) Uani 1 1 d .
H23A H 0.615815 0.928863 0.413154 0.056 Uiso 1 1 calc GR
H23B H 0.623945 0.854413 0.359225 0.056 Uiso 1 1 calc GR
H23C H 0.575124 0.924445 0.298413 0.056 Uiso 1 1 calc GR
C24 C 0.94141(18) 0.77957(12) 0.52125(16) 0.0169(4) Uani 1 1 d .
C25 C 0.9228(2) 0.73520(13) 0.43875(17) 0.0227(5) Uani 1 1 d .
C26 C 0.9892(3) 0.67451(14) 0.44047(19) 0.0324(6) Uani 1 1 d .
H26 H 0.974858 0.643923 0.385735 0.039 Uiso 1 1 calc R
C27 C 1.0757(3) 0.65691(14) 0.5190(2) 0.0347(7) Uani 1 1 d .
C28 C 1.0944(2) 0.70103(14) 0.59825(19) 0.0274(6) Uani 1 1 d .
H28 H 1.153119 0.689751 0.652637 0.033 Uiso 1 1 calc R
C29 C 1.02920(18) 0.76203(12) 0.60096(17) 0.0189(5) Uani 1 1 d .
C30 C 0.8374(2) 0.75143(15) 0.34633(17) 0.0306(6) Uani 1 1 d .
H30A H 0.815423 0.706636 0.310674 0.046 Uiso 1 1 calc GR
H30B H 0.869564 0.784478 0.307182 0.046 Uiso 1 1 calc GR
H30C H 0.771796 0.773728 0.361102 0.046 Uiso 1 1 calc GR
C31 C 1.1469(3) 0.59113(17) 0.5170(3) 0.0607(11) Uani 1 1 d .
H31A H 1.108842 0.548485 0.533571 0.091 Uiso 1 1 calc GR
H31B H 1.218776 0.596959 0.563797 0.091 Uiso 1 1 calc GR
H31C H 1.159114 0.585272 0.452505 0.091 Uiso 1 1 calc GR
C32 C 1.0604(2) 0.80871(14) 0.68963(17) 0.0249(5) Uani 1 1 d .
H32A H 0.993182 0.831315 0.700893 0.037 Uiso 1 1 calc GR
H32B H 1.112600 0.846092 0.680296 0.037 Uiso 1 1 calc GR
H32C H 1.095659 0.779045 0.745278 0.037 Uiso 1 1 calc GR
C33 C 0.4384(2) 0.84978(18) 0.58249(18) 0.0358(7) Uani 1 1 d .
C34 C 0.3787(2) 0.8930(2) 0.4927(2) 0.0456(9) Uani 1 1 d .
H34A H 0.360889 0.861052 0.436702 0.068 Uiso 1 1 calc GR
H34B H 0.427517 0.931826 0.481361 0.068 Uiso 1 1 calc GR
H34C H 0.309709 0.913647 0.503151 0.068 Uiso 1 1 calc GR
C35 C 0.4598(2) 0.8996(2) 0.6692(2) 0.0483(9) Uani 1 1 d .
H35A H 0.504049 0.940924 0.657775 0.072 Uiso 1 1 calc GR
H35B H 0.500742 0.873461 0.726364 0.072 Uiso 1 1 calc GR
H35C H 0.388576 0.916461 0.679317 0.072 Uiso 1 1 calc GR
C36 C 0.3639(2) 0.7867(2) 0.5957(2) 0.0546(10) Uani 1 1 d .
H36A H 0.404287 0.756003 0.648354 0.082 Uiso 1 1 calc GR
H36B H 0.343651 0.758629 0.536170 0.082 Uiso 1 1 calc GR
H36C H 0.296228 0.805263 0.611135 0.082 Uiso 1 1 calc GR

loop_
_atom_site_aniso_label
_atom_site_aniso_U_11
_atom_site_aniso_U_22
_atom_site_aniso_U_33
_atom_site_aniso_U_23
_atom_site_aniso_U_13
_atom_site_aniso_U_12
Br 0.03354(14) 0.02128(12) 0.01933(12) -0.00633(9) -0.00480(9) 0.00681(10)
Fe 0.01548(16) 0.02818(18) 0.00942(14) 0.00047(13) 0.00231(11) -0.00269(14)
P 0.0127(3) 0.0180(3) 0.0135(2) 0.0000(2) 0.0026(2) 0.0010(2)
C1 0.0251(12) 0.0238(12) 0.0089(9) -0.0004(9) -0.0016(9) 0.0028(10)
C2 0.0200(11) 0.0204(12) 0.0138(10) -0.0018(9) 0.0016(9) -0.0021(9)
C3 0.0245(12) 0.0268(12) 0.0116(10) 0.0016(9) 0.0033(9) -0.0052(10)
C4 0.0225(12) 0.0377(15) 0.0140(11) 0.0053(10) 0.0060(9) -0.0053(11)
C5 0.0262(13) 0.0371(15) 0.0110(10) 0.0042(10) 0.0073(9) 0.0066(11)
C6 0.0143(11) 0.0281(13) 0.0100(9) 0.0036(9) 0.0027(8) 0.0024(9)
C7 0.0209(12) 0.0358(14) 0.0107(10) -0.0016(9) 0.0038(9) -0.0065(10)
C8 0.0198(12) 0.0530(17) 0.0086(10) 0.0014(10) 0.0006(9) -0.0109(11)
C9 0.0139(11) 0.0515(17) 0.0103(10) 0.0096(10) 0.0017(8) -0.0014(11)
C10 0.0163(11) 0.0308(13) 0.0105(9) 0.0054(9) 0.0033(8) 0.0048(10)
C11 0.0334(14) 0.0238(12) 0.0179(11) -0.0027(10) 0.0070(10) -0.0115(11)
C12 0.0517(18) 0.0225(13) 0.0305(14) -0.0086(11) 0.0218(13) -0.0082(12)
C13 0.0389(15) 0.0256(13) 0.0222(12) -0.0020(10) 0.0059(11) -0.0095(12)
C14 0.0469(18) 0.0331(15) 0.0213(12) -0.0030(11) -0.0007(12) -0.0173(13)
C15 0.0173(11) 0.0223(12) 0.0168(10) 0.0011(9) 0.0066(9) 0.0004(9)
C16 0.0184(11) 0.0203(12) 0.0201(11) -0.0027(9) 0.0076(9) 0.0001(9)
C17 0.0229(12) 0.0254(13) 0.0235(12) -0.0027(10) 0.0120(10) -0.0033(10)
C18 0.0311(14) 0.0272(13) 0.0197(11) 0.0008(10) 0.0117(10) -0.0024(11)
C19 0.0229(13) 0.0434(16) 0.0196(12) 0.0090(11) 0.0044(10) 0.0042(11)
C20 0.0196(12) 0.0364(15) 0.0194(11) 0.0056(10) 0.0068(9) 0.0009(10)
C21 0.0166(12) 0.0254(13) 0.0300(13) 0.0010(10) 0.0073(10) -0.0020(10)
C22 0.0384(16) 0.0408(16) 0.0233(13) 0.0059(12) 0.0110(11) -0.0067(13)
C23 0.0157(12) 0.071(2) 0.0254(13) 0.0243(14) 0.0039(10) 0.0056(13)
C24 0.0151(11) 0.0192(11) 0.0186(11) -0.0004(9) 0.0081(9) -0.0021(9)
C25 0.0287(13) 0.0224(12) 0.0216(11) -0.0038(9) 0.0151(10) -0.0079(10)
C26 0.0570(19) 0.0199(13) 0.0325(14) -0.0063(11) 0.0341(14) -0.0070(12)
C27 0.0497(18) 0.0235(14) 0.0443(16) 0.0111(12) 0.0373(15) 0.0111(12)
C28 0.0240(13) 0.0269(13) 0.0363(14) 0.0124(11) 0.0172(11) 0.0089(11)
C29 0.0128(10) 0.0200(11) 0.0255(11) 0.0018(9) 0.0076(9) -0.0009(9)
C30 0.0369(15) 0.0398(16) 0.0171(11) -0.0103(11) 0.0104(11) -0.0160(12)
C31 0.096(3) 0.0331(17) 0.077(3) 0.0226(17) 0.066(2) 0.0333(18)
C32 0.0184(12) 0.0279(13) 0.0237(12) 0.0026(10) -0.0038(9) -0.0025(10)
C33 0.0153(12) 0.074(2) 0.0192(12) 0.0185(13) 0.0063(10) 0.0068(13)
C34 0.0167(13) 0.089(3) 0.0299(15) 0.0254(16) 0.0032(11) 0.0120(15)
C35 0.0315(16) 0.090(3) 0.0266(14) 0.0147(16) 0.0135(12) 0.0316(17)
C36 0.0232(15) 0.097(3) 0.0483(19) 0.0321(19) 0.0183(14) 0.0007(16)

loop_
_atom_type_symbol
_atom_type_description
_atom_type_scat_dispersion_real
_atom_type_scat_dispersion_imag
_atom_type_scat_source
C C 0.0033 0.0016 'International Tables Vol C Tables 4.2.6.8 and 6.1.1.4'
H H 0.0000 0.0000 'International Tables Vol C Tables 4.2.6.8 and 6.1.1.4'
Br Br -0.2901 2.4595 'International Tables Vol C Tables 4.2.6.8 and 6.1.1.4'
Fe Fe 0.3463 0.8444 'International Tables Vol C Tables 4.2.6.8 and 6.1.1.4'
P P 0.1023 0.0942 'International Tables Vol C Tables 4.2.6.8 and 6.1.1.4'

loop_
_geom_angle_atom_site_label_1
_geom_angle_atom_site_label_2
_geom_angle_atom_site_label_3
_geom_angle
C1 Fe C2 40.83(9)
C1 Fe C3 68.01(9)
C1 Fe C4 67.44(10)
C1 Fe C5 40.50(10)
C1 Fe C6 118.86(9)
C1 Fe C7 150.33(10)
C1 Fe C8 168.81(10)
C1 Fe C9 131.70(10)
C1 Fe C10 111.09(9)
C2 Fe C3 40.36(9)
C2 Fe C4 67.73(9)
C2 Fe C5 68.62(9)
C2 Fe C6 110.42(9)
C2 Fe C8 148.01(10)
C2 Fe C9 171.41(10)
C3 Fe C6 131.34(9)
C3 Fe C9 146.87(10)
C4 Fe C3 40.31(10)
C4 Fe C6 168.96(10)
C4 Fe C9 115.31(10)
C5 Fe C3 68.32(10)
C5 Fe C4 40.27(10)
C5 Fe C6 150.30(10)
C5 Fe C8 129.30(10)
C5 Fe C9 108.10(9)
C6 Fe C9 68.21(9)
C7 Fe C2 116.70(10)
C7 Fe C3 107.94(10)
C7 Fe C4 129.54(10)
C7 Fe C5 167.70(10)
C7 Fe C6 40.60(9)
C7 Fe C8 40.51(9)
C7 Fe C9 68.20(10)
C7 Fe C10 68.17(10)
C8 Fe C3 115.15(10)
C8 Fe C4 107.49(10)
C8 Fe C6 67.93(9)
C8 Fe C9 40.15(11)
C10 Fe C2 133.26(9)
C10 Fe C3 171.09(9)
C10 Fe C4 148.30(10)
C10 Fe C5 117.19(10)
C10 Fe C6 40.63(9)
C10 Fe C8 67.56(10)
C10 Fe C9 40.33(9)
C6 P C15 109.13(10)
C6 P C24 101.91(10)
C24 P C15 103.35(10)
Br C1 Fe 127.53(12)
C2 C1 Br 125.89(18)
C2 C1 Fe 70.60(12)
C5 C1 Br 124.51(18)
C5 C1 Fe 70.91(13)
C5 C1 C2 109.5(2)
Fe C2 H2 126.0
C1 C2 Fe 68.57(13)
C1 C2 H2 126.3
C1 C2 C3 107.3(2)
C3 C2 Fe 70.62(13)
C3 C2 H2 126.3
C2 C3 Fe 69.02(14)
C2 C3 C4 107.3(2)
C2 C3 C11 126.5(2)
C4 C3 Fe 69.51(14)
C4 C3 C11 125.8(2)
C11 C3 Fe 132.29(16)
Fe C4 H4 126.5
C3 C4 Fe 70.18(13)
C3 C4 H4 125.4
C5 C4 Fe 69.54(14)
C5 C4 C3 109.2(2)
C5 C4 H4 125.4
Fe C5 H5 126.1
C1 C5 Fe 68.59(12)
C1 C5 C4 106.6(2)
C1 C5 H5 126.7
C4 C5 Fe 70.20(13)
C4 C5 H5 126.7
P C6 Fe 129.61(11)
C7 C6 Fe 68.47(13)
C7 C6 P 132.80(18)
C7 C6 C10 106.4(2)
C10 C6 Fe 68.50(12)
C10 C6 P 120.72(18)
Fe C7 H7 124.5
C6 C7 Fe 70.93(12)
C6 C7 H7 125.9
C8 C7 Fe 70.26(13)
C8 C7 C6 108.3(2)
C8 C7 H7 125.9
Fe C8 H8 126.1
C7 C8 Fe 69.22(13)
C7 C8 H8 125.5
C7 C8 C9 109.0(2)
C9 C8 Fe 70.76(13)
C9 C8 H8 125.5
C8 C9 Fe 69.09(14)
C8 C9 C10 106.7(2)
C8 C9 C33 125.9(2)
C10 C9 Fe 68.53(13)
C10 C9 C33 126.8(3)
C33 C9 Fe 133.52(16)
Fe C10 H10 124.3
C6 C10 Fe 70.87(13)
C6 C10 H10 125.2
C9 C10 Fe 71.15(14)
C9 C10 C6 109.5(2)
C9 C10 H10 125.2
C3 C11 C12 111.0(2)
C3 C11 C13 107.45(19)
C3 C11 C14 111.0(2)
C12 C11 C13 108.7(2)
C12 C11 C14 109.6(2)
C13 C11 C14 109.0(2)
C11 C12 H12A 109.5
C11 C12 H12B 109.5
C11 C12 H12C 109.5
H12A C12 H12B 109.5
H12A C12 H12C 109.5
H12B C12 H12C 109.5
C11 C13 H13A 109.5
C11 C13 H13B 109.5
C11 C13 H13C 109.5
H13A C13 H13B 109.5
H13A C13 H13C 109.5
H13B C13 H13C 109.5
C11 C14 H14A 109.5
C11 C14 H14B 109.5
C11 C14 H14C 109.5
H14A C14 H14B 109.5
H14A C14 H14C 109.5
H14B C14 H14C 109.5
C16 C15 P 114.40(17)
C20 C15 P 127.34(17)
C20 C15 C16 117.9(2)
C15 C16 C21 122.9(2)
C17 C16 C15 120.5(2)
C17 C16 C21 116.7(2)
C16 C17 H17 118.9
C18 C17 C16 122.2(2)
C18 C17 H17 118.9
C17 C18 C22 121.6(2)
C19 C18 C17 116.9(2)
C19 C18 C22 121.5(2)
C18 C19 H19 118.3
C18 C19 C20 123.4(2)
C20 C19 H19 118.3
C15 C20 C23 124.8(2)
C19 C20 C15 119.1(2)
C19 C20 C23 116.1(2)
C16 C21 H21A 109.5
C16 C21 H21B 109.5
C16 C21 H21C 109.5
H21A C21 H21B 109.5
H21A C21 H21C 109.5
H21B C21 H21C 109.5
C18 C22 H22A 109.5
C18 C22 H22B 109.5
C18 C22 H22C 109.5
H22A C22 H22B 109.5
H22A C22 H22C 109.5
H22B C22 H22C 109.5
C20 C23 H23A 109.5
C20 C23 H23B 109.5
C20 C23 H23C 109.5
H23A C23 H23B 109.5
H23A C23 H23C 109.5
H23B C23 H23C 109.5
C25 C24 P 124.46(18)
C29 C24 P 116.92(17)
C29 C24 C25 118.6(2)
C24 C25 C30 123.6(2)
C26 C25 C24 118.9(2)
C26 C25 C30 117.4(2)
C25 C26 H26 118.7
C27 C26 C25 122.6(2)
C27 C26 H26 118.7
C26 C27 C31 120.8(3)
C28 C27 C26 118.0(2)
C28 C27 C31 121.2(3)
C27 C28 H28 119.1
C27 C28 C29 121.7(2)
C29 C28 H28 119.1
C24 C29 C32 122.5(2)
C28 C29 C24 120.0(2)
C28 C29 C32 117.4(2)
C25 C30 H30A 109.5
C25 C30 H30B 109.5
C25 C30 H30C 109.5
H30A C30 H30B 109.5
H30A C30 H30C 109.5
H30B C30 H30C 109.5
C27 C31 H31A 109.5
C27 C31 H31B 109.5
C27 C31 H31C 109.5
H31A C31 H31B 109.5
H31A C31 H31C 109.5
H31B C31 H31C 109.5
C29 C32 H32A 109.5
C29 C32 H32B 109.5
C29 C32 H32C 109.5
H32A C32 H32B 109.5
H32A C32 H32C 109.5
H32B C32 H32C 109.5
C9 C33 C34 106.6(2)
C9 C33 C36 110.9(3)
C35 C33 C9 111.3(2)
C35 C33 C34 108.5(3)
C35 C33 C36 110.7(2)
C36 C33 C34 108.8(2)
C33 C34 H34A 109.5
C33 C34 H34B 109.5
C33 C34 H34C 109.5
H34A C34 H34B 109.5
H34A C34 H34C 109.5
H34B C34 H34C 109.5
C33 C35 H35A 109.5
C33 C35 H35B 109.5
C33 C35 H35C 109.5
H35A C35 H35B 109.5
H35A C35 H35C 109.5
H35B C35 H35C 109.5
C33 C36 H36A 109.5
C33 C36 H36B 109.5
C33 C36 H36C 109.5
H36A C36 H36B 109.5
H36A C36 H36C 109.5
H36B C36 H36C 109.5

loop_
_geom_bond_atom_site_label_1
_geom_bond_atom_site_label_2
_geom_bond_distance
Br C1 1.895(2)
Fe C1 2.026(2)
Fe C2 2.053(2)
Fe C3 2.074(2)
Fe C4 2.066(2)
Fe C5 2.057(2)
Fe C6 2.079(2)
Fe C7 2.046(2)
Fe C8 2.060(2)
Fe C9 2.082(2)
Fe C10 2.047(2)
P C6 1.822(2)
P C15 1.859(2)
P C24 1.847(2)
C1 C2 1.423(3)
C1 C5 1.414(3)
C2 H2 0.9500
C2 C3 1.424(3)
C3 C4 1.426(3)
C3 C11 1.520(3)
C4 H4 0.9500
C4 C5 1.419(4)
C5 H5 0.9500
C6 C7 1.431(3)
C6 C10 1.433(3)
C7 H7 0.9500
C7 C8 1.421(3)
C8 H8 0.9500
C8 C9 1.422(4)
C9 C10 1.423(3)
C9 C33 1.520(3)
C10 H10 0.9500
C11 C12 1.532(4)
C11 C13 1.535(3)
C11 C14 1.537(3)
C12 H12A 0.9800
C12 H12B 0.9800
C12 H12C 0.9800
C13 H13A 0.9800
C13 H13B 0.9800
C13 H13C 0.9800
C14 H14A 0.9800
C14 H14B 0.9800
C14 H14C 0.9800
C15 C16 1.415(3)
C15 C20 1.414(3)
C16 C17 1.392(3)
C16 C21 1.512(3)
C17 H17 0.9500
C17 C18 1.386(4)
C18 C19 1.385(4)
C18 C22 1.511(3)
C19 H19 0.9500
C19 C20 1.399(3)
C20 C23 1.514(3)
C21 H21A 0.9800
C21 H21B 0.9800
C21 H21C 0.9800
C22 H22A 0.9800
C22 H22B 0.9800
C22 H22C 0.9800
C23 H23A 0.9800
C23 H23B 0.9800
C23 H23C 0.9800
C24 C25 1.414(3)
C24 C29 1.408(3)
C25 C26 1.393(4)
C25 C30 1.509(3)
C26 H26 0.9500
C26 C27 1.389(4)
C27 C28 1.374(4)
C27 C31 1.511(4)
C28 H28 0.9500
C28 C29 1.397(3)
C29 C32 1.509(3)
C30 H30A 0.9800
C30 H30B 0.9800
C30 H30C 0.9800
C31 H31A 0.9800
C31 H31B 0.9800
C31 H31C 0.9800
C32 H32A 0.9800
C32 H32B 0.9800
C32 H32C 0.9800
C33 C34 1.543(4)
C33 C35 1.520(4)
C33 C36 1.531(4)
C34 H34A 0.9800
C34 H34B 0.9800
C34 H34C 0.9800
C35 H35A 0.9800
C35 H35B 0.9800
C35 H35C 0.9800
C36 H36A 0.9800
C36 H36B 0.9800
C36 H36C 0.9800

loop_
_geom_torsion_atom_site_label_1
_geom_torsion_atom_site_label_2
_geom_torsion_atom_site_label_3
_geom_torsion_atom_site_label_4
_geom_torsion
Br C1 C2 Fe -122.84(18)
Br C1 C2 C3 176.89(16)
Br C1 C5 Fe 122.98(17)
Br C1 C5 C4 -176.83(16)
Fe C1 C2 C3 -60.27(15)
Fe C1 C5 C4 60.20(15)
Fe C2 C3 C4 -59.22(16)
Fe C2 C3 C11 127.8(2)
Fe C3 C4 C5 -58.71(16)
Fe C3 C11 C12 65.3(3)
Fe C3 C11 C13 -176.01(18)
Fe C3 C11 C14 -56.9(3)
Fe C4 C5 C1 -59.17(15)
Fe C6 C7 C8 60.63(16)
Fe C6 C10 C9 -60.94(16)
Fe C7 C8 C9 59.80(16)
Fe C8 C9 C10 58.39(15)
Fe C8 C9 C33 -129.3(2)
Fe C9 C10 C6 60.77(15)
Fe C9 C33 C34 177.6(2)
Fe C9 C33 C35 59.5(4)
Fe C9 C33 C36 -64.2(3)
P C6 C7 Fe 124.7(2)
P C6 C7 C8 -174.71(18)
P C6 C10 Fe -124.26(15)
P C6 C10 C9 174.80(15)
P C15 C16 C17 -175.09(18)
P C15 C16 C21 4.3(3)
P C15 C20 C19 173.4(2)
P C15 C20 C23 -6.3(4)
P C24 C25 C26 -178.76(18)
P C24 C25 C30 3.9(3)
P C24 C29 C28 179.57(17)
P C24 C29 C32 -3.2(3)
C1 C2 C3 Fe 58.97(15)
C1 C2 C3 C4 -0.3(2)
C1 C2 C3 C11 -173.2(2)
C2 C1 C5 Fe -60.30(16)
C2 C1 C5 C4 -0.1(3)
C2 C3 C4 Fe 58.91(15)
C2 C3 C4 C5 0.2(3)
C2 C3 C11 C12 -28.8(3)
C2 C3 C11 C13 89.9(3)
C2 C3 C11 C14 -150.9(2)
C3 C4 C5 Fe 59.10(16)
C3 C4 C5 C1 -0.1(3)
C4 C3 C11 C12 159.5(2)
C4 C3 C11 C13 -81.8(3)
C4 C3 C11 C14 37.3(3)
C5 C1 C2 Fe 60.48(16)
C5 C1 C2 C3 0.2(3)
C6 P C15 C16 -171.87(17)
C6 P C15 C20 15.1(3)
C6 P C24 C25 69.5(2)
C6 P C24 C29 -111.42(18)
C6 C7 C8 Fe -61.05(15)
C6 C7 C8 C9 -1.3(3)
C7 C6 C10 Fe 58.17(15)
C7 C6 C10 C9 -2.8(2)
C7 C8 C9 Fe -58.86(16)
C7 C8 C9 C10 -0.5(3)
C7 C8 C9 C33 171.8(2)
C8 C9 C10 Fe -58.75(16)
C8 C9 C10 C6 2.0(2)
C8 C9 C33 C34 -87.8(3)
C8 C9 C33 C35 154.1(3)
C8 C9 C33 C36 30.4(3)
C10 C6 C7 Fe -58.19(14)
C10 C6 C7 C8 2.4(2)
C10 C9 C33 C34 83.0(3)
C10 C9 C33 C35 -35.1(3)
C10 C9 C33 C36 -158.8(2)
C11 C3 C4 Fe -128.0(2)
C11 C3 C4 C5 173.2(2)
C15 P C6 Fe -179.99(14)
C15 P C6 C7 83.3(2)
C15 P C6 C10 -93.52(18)
C15 P C24 C25 -43.7(2)
C15 P C24 C29 135.36(17)
C15 C16 C17 C18 1.2(4)
C16 C15 C20 C19 0.5(4)
C16 C15 C20 C23 -179.1(3)
C16 C17 C18 C19 -0.1(4)
C16 C17 C18 C22 -179.5(2)
C17 C18 C19 C20 -0.7(4)
C18 C19 C20 C15 0.5(4)
C18 C19 C20 C23 -179.8(3)
C20 C15 C16 C17 -1.4(3)
C20 C15 C16 C21 178.1(2)
C21 C16 C17 C18 -178.3(2)
C22 C18 C19 C20 178.7(3)
C24 P C6 Fe 71.17(17)
C24 P C6 C7 -25.5(2)
C24 P C6 C10 157.63(17)
C24 P C15 C16 -64.00(19)
C24 P C15 C20 123.0(2)
C24 C25 C26 C27 -2.1(4)
C25 C24 C29 C28 -1.3(3)
C25 C24 C29 C32 175.9(2)
C25 C26 C27 C28 1.0(4)
C25 C26 C27 C31 -179.0(3)
C26 C27 C28 C29 -0.1(4)
C27 C28 C29 C24 0.2(4)
C27 C28 C29 C32 -177.1(2)
C29 C24 C25 C26 2.2(3)
C29 C24 C25 C30 -175.1(2)
C30 C25 C26 C27 175.4(2)
C31 C27 C28 C29 180.0(2)
C33 C9 C10 Fe 129.0(2)
C33 C9 C10 C6 -170.2(2)
